data_9011309
loop_
_publ_author_name
'Bindi, L.'
'Evain, M.'
'Menchetti, S.'

_publ_section_title
;
 Temperature dependence of the silver distribution in the
 crystal structure of natural pearcite, (Ag,Cu)16(As,Sb)2S11
 Sample: T = 120 K
;
_journal_issue 2
_journal_name_full 'Acta Crystallographica, Section B'
_journal_page_first 212
_journal_page_last 219
_journal_paper_doi 10.1107/S010876810600108X
_journal_volume 62
_journal_year 2006
_chemical_compound_source 'Clara mine, Black Forest, Germany'
_chemical_formula_sum 'Ag13.646 As1.179 Cu2.966 S11 Sb0.821'
_chemical_name_mineral Pearceite
_space_group_IT_number 164
_symmetry_space_group_name_Hall '-P 3 2"'
_symmetry_space_group_name_H-M 'P -3 m 1'
_cell_angle_alpha 90
_cell_angle_beta 90
_cell_angle_gamma 120
_cell_length_a 7.3721
_cell_length_b 7.3721
_cell_length_c 11.8104
_cell_formula_units_Z 1
_cell_volume 555.876
_database_code_amcsd 0009934
_diffrn_ambient_temperature 120
_exptl_crystal_density_diffrn 6.576
_cod_original_formula_sum '(As1.179 Sb.821) Ag13.646 Cu2.966 S11'
_cod_database_code 9011309

loop_
_space_group_symop_operation_xyz
x,y,z
-y,-x,z
y,-x+y,-z
-x,-x+y,-z
-x+y,-x,z
-x+y,y,z
-x,-y,-z
y,x,-z
-y,x-y,z
x,x-y,z
x-y,x,-z
x-y,-y,-z

loop_
_atom_site_aniso_label
_atom_site_aniso_U_11
_atom_site_aniso_U_22
_atom_site_aniso_U_33
_atom_site_aniso_U_12
_atom_site_aniso_U_13
_atom_site_aniso_U_23
As 0.01564 0.01564 0.01420 0.00782 0.00000 0.00000
Sb 0.01564 0.01564 0.01420 0.00782 0.00000 0.00000
Ag1 0.04930 0.02740 0.03870 0.02470 -0.01560 -0.00780
Cu1 0.04930 0.02740 0.03870 0.02470 -0.01560 -0.00780
Ag2 0.02240 0.50000 0.02300 -0.05500 0.00210 -0.00300
Ag3 0.10600 0.03150 0.03100 0.00920 -0.02490 -0.00070
Ag4 0.10500 0.13000 0.02100 0.06500 -0.01000 -0.02000
Cu2 0.02430 0.02430 0.00860 0.01216 0.00000 0.00000
S1 0.02410 0.02410 0.00950 0.01200 0.00000 0.00000
S2 0.01590 0.01860 0.02190 0.00796 0.00320 0.00161
S3 0.03780 0.03780 0.02820 0.01890 0.00000 0.00000
S4 0.01380 0.02900 0.01620 0.01440 -0.00180 -0.00350

loop_
_atom_site_label
_atom_site_fract_x
_atom_site_fract_y
_atom_site_fract_z
_atom_site_occupancy
_atom_site_U_iso_or_equiv
As 0.33333 0.66667 0.40833 0.58960 0.01518
Sb 0.33333 0.66667 0.40833 0.41040 0.01518
Ag1 0.29992 0.14996 0.38548 0.67240 0.03610
Cu1 0.29992 0.14996 0.38548 0.32760 0.03610
Ag2 0.35670 0.22600 0.12401 0.32400 0.26300
Ag3 0.28570 0.37450 0.11600 0.37600 0.06740
Ag4 0.45380 -0.09200 0.11370 0.10100 0.08300
Cu2 0.00000 0.00000 0.00000 1.00000 0.01910
S1 0.00000 0.00000 0.18297 1.00000 0.01920
S2 0.01678 0.50839 0.31254 1.00000 0.01910
S3 0.66667 0.33333 0.02060 1.00000 0.03460
S4 0.08530 0.00000 0.50000 0.16667 0.01790

loop_
_cod_related_entry_id
_cod_related_entry_database
_cod_related_entry_code
1 AMCSD 0009934
